data_4078415
loop_
_publ_author_name
'Lichtenberg, Crispin'
'Hillesheim, Nina S.'
'Elfferding, Michael'
'Oelkers, Benjamin'
'Sundermeyer, J\"org'

_publ_section_title
;
 New Lithium Phosphonium Diylides: A Methylene and a Cyclopentadienyl
 Moiety as Ylidic Coordination Sites
;
_journal_issue 11
_journal_name_full Organometallics
_journal_page_first 4259
_journal_paper_doi 10.1021/om201182y
_journal_volume 31
_journal_year 2012
_chemical_formula_moiety 'C44 H48 Li2 P2'
_chemical_formula_sum 'C44 H48 Li2 P2'
_chemical_formula_weight 652.64
_chemical_name_common 'compound 9'
_chemical_name_systematic
;
 ?
;
_space_group_IT_number 2
_symmetry_cell_setting triclinic
_symmetry_space_group_name_Hall '-P 1'
_symmetry_space_group_name_H-M 'P -1'
_atom_sites_solution_hydrogens geom
_atom_sites_solution_primary direct
_atom_sites_solution_secondary difmap
_audit_creation_method SHELXL-97
_cell_angle_alpha 91.412(4)
_cell_angle_beta 90.728(4)
_cell_angle_gamma 100.064(4)
_cell_formula_units_Z 2
_cell_length_a 8.5472(4)
_cell_length_b 11.2691(6)
_cell_length_c 19.6735(9)
_cell_measurement_reflns_used 14377
_cell_measurement_temperature 100(2)
_cell_measurement_theta_max 27.185
_cell_measurement_theta_min 1.835
_cell_volume 1864.93(16)
_computing_cell_refinement 'Stoe X-AREA'
_computing_data_collection 'Stoe X-AREA'
_computing_data_reduction 'Stoe X-RED'
_computing_molecular_graphics 'Diamond 3.0 (Brandenburg, 2004)'
_computing_publication_material 'WinGX publication routines (Farrugia, 1999)'
_computing_structure_refinement 'SHELXL-97 (Sheldrick, 2008)'
_computing_structure_solution 'Sir97 (Giacovazzo et al., 1997)'
_diffrn_ambient_temperature 100(2)
_diffrn_detector_area_resol_mean 6.67
_diffrn_measured_fraction_theta_full 0.998
_diffrn_measured_fraction_theta_max 0.993
_diffrn_measurement_device_type 'STOE IPDS 2'
_diffrn_measurement_method 'rotation method'
_diffrn_radiation_monochromator graphite
_diffrn_radiation_source 'fine-focus sealed tube'
_diffrn_radiation_type MoK\a
_diffrn_radiation_wavelength 0.71069
_diffrn_reflns_av_R_equivalents 0.0283
_diffrn_reflns_av_sigmaI/netI 0.0441
_diffrn_reflns_limit_h_max 10
_diffrn_reflns_limit_h_min -10
_diffrn_reflns_limit_k_max 14
_diffrn_reflns_limit_k_min -14
_diffrn_reflns_limit_l_max 24
_diffrn_reflns_limit_l_min -24
_diffrn_reflns_number 17563
_diffrn_reflns_theta_full 25.00
_diffrn_reflns_theta_max 26.74
_diffrn_reflns_theta_min 1.84
_exptl_absorpt_coefficient_mu 0.146
_exptl_absorpt_correction_T_max 0.985
_exptl_absorpt_correction_T_min 0.94
_exptl_absorpt_correction_type multi-scan
_exptl_absorpt_process_details
;
[c.f. r.h. blessing, acta cryst. (1995), a51, 33-38]
;
_exptl_crystal_colour yellow
_exptl_crystal_density_diffrn 1.162
_exptl_crystal_density_method 'not measured'
_exptl_crystal_description prism
_exptl_crystal_F_000 696
_exptl_crystal_size_max 0.36
_exptl_crystal_size_mid 0.3
_exptl_crystal_size_min 0.16
_refine_diff_density_max 0.291
_refine_diff_density_min -0.300
_refine_diff_density_rms 0.040
_refine_ls_extinction_method none
_refine_ls_goodness_of_fit_ref 0.895
_refine_ls_hydrogen_treatment mixed
_refine_ls_matrix_type full
_refine_ls_number_parameters 457
_refine_ls_number_reflns 7887
_refine_ls_number_restraints 0
_refine_ls_restrained_S_all 0.895
_refine_ls_R_factor_all 0.0516
_refine_ls_R_factor_gt 0.0344
_refine_ls_shift/su_max 0.001
_refine_ls_shift/su_mean 0.000
_refine_ls_structure_factor_coef Fsqd
_refine_ls_weighting_details 'calc w=1/[\s^2^(Fo^2^)+(0.0551P)^2^+0.0000P] where P=(Fo^2^+2Fc^2^)/3'
_refine_ls_weighting_scheme calc
_refine_ls_wR_factor_gt 0.0822
_refine_ls_wR_factor_ref 0.0859
_reflns_number_gt 5818
_reflns_number_total 7887
_reflns_threshold_expression >2\s(I)
_cod_data_source_file om201182y_si_002.cif
_cod_data_source_block crl84pe-2
_cod_database_code 4078415

loop_
_symmetry_equiv_pos_as_xyz
'x, y, z'
'-x, -y, -z'

loop_
_atom_site_label
_atom_site_type_symbol
_atom_site_fract_x
_atom_site_fract_y
_atom_site_fract_z
_atom_site_U_iso_or_equiv
_atom_site_adp_type
_atom_site_occupancy
_atom_site_symmetry_multiplicity
_atom_site_calc_flag
_atom_site_refinement_flags
C1 C 0.14447(16) 0.12024(12) 0.41300(7) 0.0241(3) Uani 1 1 d .
C2 C 0.04672(17) 0.04700(12) 0.36231(7) 0.0255(3) Uani 1 1 d .
C3 C 0.13910(17) -0.02933(12) 0.33161(7) 0.0264(3) Uani 1 1 d .
C4 C 0.29436(17) -0.00414(13) 0.36115(7) 0.0258(3) Uani 1 1 d .
C5 C 0.30103(16) 0.08950(12) 0.41009(7) 0.0249(3) Uani 1 1 d .
C6 C -0.12028(18) 0.05735(14) 0.34104(8) 0.0319(3) Uani 1 1 d .
H6A H -0.1547 0.0016 0.3026 0.048 Uiso 1 1 calc R
H6B H -0.1230 0.1401 0.3275 0.048 Uiso 1 1 calc R
H6C H -0.1917 0.0372 0.3792 0.048 Uiso 1 1 calc R
C7 C 0.0870(2) -0.12000(14) 0.27488(7) 0.0339(3) Uani 1 1 d .
H7A H -0.0251 -0.1555 0.2803 0.051 Uiso 1 1 calc R
H7B H 0.1517 -0.1837 0.2761 0.051 Uiso 1 1 calc R
H7C H 0.1005 -0.0800 0.2311 0.051 Uiso 1 1 calc R
C8 C 0.42717(19) -0.07031(14) 0.34259(8) 0.0348(3) Uani 1 1 d .
H8A H 0.4649 -0.0475 0.2971 0.052 Uiso 1 1 calc R
H8B H 0.3882 -0.1574 0.3429 0.052 Uiso 1 1 calc R
H8C H 0.5148 -0.0491 0.3757 0.052 Uiso 1 1 calc R
C9 C 0.44782(17) 0.14554(14) 0.44975(7) 0.0307(3) Uani 1 1 d .
H9A H 0.5374 0.1077 0.4355 0.046 Uiso 1 1 calc R
H9B H 0.4301 0.1334 0.4984 0.046 Uiso 1 1 calc R
H9C H 0.4718 0.2321 0.4412 0.046 Uiso 1 1 calc R
C10 C 0.10388(18) -0.21243(14) 0.51059(8) 0.0277(3) Uani 1 1 d .
C11 C 0.10563(17) 0.36163(12) 0.38991(7) 0.0250(3) Uani 1 1 d .
C12 C 0.01984(19) 0.45524(14) 0.39440(8) 0.0339(3) Uani 1 1 d .
H12 H -0.0515 0.4583 0.4308 0.041 Uiso 1 1 calc R
C13 C 0.0372(2) 0.54450(15) 0.34627(8) 0.0388(4) Uani 1 1 d .
H13 H -0.0215 0.6085 0.3499 0.047 Uiso 1 1 calc R
C14 C 0.1401(2) 0.53971(14) 0.29318(8) 0.0354(4) Uani 1 1 d .
H14 H 0.1522 0.6006 0.2602 0.042 Uiso 1 1 calc R
C15 C 0.22554(19) 0.44680(13) 0.28789(7) 0.0326(3) Uani 1 1 d .
H15 H 0.2962 0.4440 0.2512 0.039 Uiso 1 1 calc R
C16 C 0.20873(18) 0.35758(13) 0.33585(7) 0.0287(3) Uani 1 1 d .
H16 H 0.2675 0.2936 0.3319 0.034 Uiso 1 1 calc R
C17 C 0.21371(16) 0.30547(13) 0.52272(7) 0.0253(3) Uani 1 1 d .
C18 C 0.29691(18) 0.42295(13) 0.52449(7) 0.0293(3) Uani 1 1 d .
H18 H 0.2919 0.4729 0.4866 0.035 Uiso 1 1 calc R
C19 C 0.38744(19) 0.46744(14) 0.58169(8) 0.0346(3) Uani 1 1 d .
H19 H 0.4434 0.5481 0.5829 0.042 Uiso 1 1 calc R
C20 C 0.39666(19) 0.39536(15) 0.63665(8) 0.0347(3) Uani 1 1 d .
H20 H 0.4585 0.4265 0.6757 0.042 Uiso 1 1 calc R
C21 C 0.31565(18) 0.27743(14) 0.63500(7) 0.0310(3) Uani 1 1 d .
H21 H 0.3227 0.2273 0.6726 0.037 Uiso 1 1 calc R
C22 C 0.22473(17) 0.23328(13) 0.57848(7) 0.0281(3) Uani 1 1 d .
H22 H 0.1689 0.1526 0.5776 0.034 Uiso 1 1 calc R
C23 C 0.37598(18) 0.28395(13) 0.00275(7) 0.0297(3) Uani 1 1 d .
C24 C 0.49941(19) 0.21699(13) -0.01365(7) 0.0313(3) Uani 1 1 d .
C25 C 0.4998(2) 0.20383(13) -0.08492(7) 0.0335(3) Uani 1 1 d .
C26 C 0.3767(2) 0.25815(13) -0.11257(7) 0.0332(3) Uani 1 1 d .
C27 C 0.29710(19) 0.30601(13) -0.05965(7) 0.0313(3) Uani 1 1 d .
C28 C 0.6089(2) 0.16769(16) 0.03375(8) 0.0399(4) Uani 1 1 d .
H28A H 0.6739 0.1198 0.0077 0.060 Uiso 1 1 calc R
H28B H 0.5463 0.1165 0.0668 0.060 Uiso 1 1 calc R
H28C H 0.6782 0.2344 0.0578 0.060 Uiso 1 1 calc R
C29 C 0.6108(2) 0.14272(16) -0.12605(8) 0.0469(4) Uani 1 1 d .
H29A H 0.7064 0.1386 -0.0988 0.070 Uiso 1 1 calc R
H29B H 0.6406 0.1887 -0.1669 0.070 Uiso 1 1 calc R
H29C H 0.5579 0.0610 -0.1393 0.070 Uiso 1 1 calc R
C30 C 0.3418(2) 0.26276(15) -0.18768(7) 0.0417(4) Uani 1 1 d .
H30A H 0.2397 0.2894 -0.1945 0.063 Uiso 1 1 calc R
H30B H 0.3368 0.1823 -0.2086 0.063 Uiso 1 1 calc R
H30C H 0.4262 0.3195 -0.2087 0.063 Uiso 1 1 calc R
C31 C 0.1483(2) 0.35964(16) -0.06701(8) 0.0408(4) Uani 1 1 d .
H31A H 0.1743 0.4472 -0.0593 0.061 Uiso 1 1 calc R
H31B H 0.0707 0.3248 -0.0335 0.061 Uiso 1 1 calc R
H31C H 0.1033 0.3418 -0.1129 0.061 Uiso 1 1 calc R
C32 C 0.7347(2) 0.53349(14) -0.08793(8) 0.0319(3) Uani 1 1 d .
C33 C 0.14085(18) 0.20226(13) 0.10167(7) 0.0297(3) Uani 1 1 d .
C34 C 0.01861(19) 0.22649(15) 0.14331(8) 0.0348(3) Uani 1 1 d .
H34 H 0.0233 0.3050 0.1628 0.042 Uiso 1 1 calc R
C35 C -0.1092(2) 0.13711(15) 0.15636(8) 0.0396(4) Uani 1 1 d .
H35 H -0.1919 0.1542 0.1848 0.047 Uiso 1 1 calc R
C36 C -0.1165(2) 0.02302(15) 0.12809(8) 0.0406(4) Uani 1 1 d .
H36 H -0.2051 -0.0381 0.1365 0.049 Uiso 1 1 calc R
C37 C 0.0044(2) -0.00235(15) 0.08776(8) 0.0411(4) Uani 1 1 d .
H37 H -0.0001 -0.0815 0.0692 0.049 Uiso 1 1 calc R
C38 C 0.1327(2) 0.08702(14) 0.07408(8) 0.0358(4) Uani 1 1 d .
H38 H 0.2152 0.0691 0.0457 0.043 Uiso 1 1 calc R
C39 C 0.45074(18) 0.31426(13) 0.15083(7) 0.0280(3) Uani 1 1 d .
C40 C 0.42384(19) 0.22931(14) 0.20185(7) 0.0315(3) Uani 1 1 d .
H40 H 0.3323 0.1678 0.1994 0.038 Uiso 1 1 calc R
C41 C 0.5304(2) 0.23440(15) 0.25616(7) 0.0353(3) Uani 1 1 d .
H41 H 0.5111 0.1763 0.2906 0.042 Uiso 1 1 calc R
C42 C 0.6639(2) 0.32283(15) 0.26049(8) 0.0381(4) Uani 1 1 d .
H42 H 0.7352 0.3268 0.2982 0.046 Uiso 1 1 calc R
C43 C 0.6934(2) 0.40613(15) 0.20936(8) 0.0390(4) Uani 1 1 d .
H43 H 0.7866 0.4661 0.2115 0.047 Uiso 1 1 calc R
C44 C 0.58762(19) 0.40193(14) 0.15535(8) 0.0350(3) Uani 1 1 d .
H44 H 0.6085 0.4597 0.1208 0.042 Uiso 1 1 calc R
Li1 Li 0.1292(3) -0.0674(2) 0.44327(12) 0.0302(5) Uani 1 1 d .
Li2 Li 0.5523(3) 0.3967(2) -0.05844(13) 0.0346(6) Uani 1 1 d .
P1 P 0.08083(4) 0.24444(3) 0.453235(17) 0.02319(9) Uani 1 1 d .
P2 P 0.30602(5) 0.32185(3) 0.083230(18) 0.02701(9) Uani 1 1 d .
H32B H 0.822(2) 0.5263(16) -0.0592(9) 0.041(5) Uiso 1 1 d .
H10B H 0.119(2) -0.2825(16) 0.4820(9) 0.038(5) Uiso 1 1 d .
H10A H 0.182(2) -0.1908(17) 0.5441(10) 0.051(5) Uiso 1 1 d .
H32A H 0.760(2) 0.5125(16) -0.1332(10) 0.044(5) Uiso 1 1 d .

loop_
_atom_site_aniso_label
_atom_site_aniso_U_11
_atom_site_aniso_U_22
_atom_site_aniso_U_33
_atom_site_aniso_U_23
_atom_site_aniso_U_13
_atom_site_aniso_U_12
C1 0.0225(7) 0.0245(7) 0.0259(6) 0.0029(5) 0.0006(5) 0.0049(5)
C2 0.0250(7) 0.0260(7) 0.0256(7) 0.0034(5) -0.0009(6) 0.0046(6)
C3 0.0290(8) 0.0260(7) 0.0241(6) 0.0022(5) 0.0022(6) 0.0040(6)
C4 0.0244(7) 0.0276(7) 0.0261(7) 0.0030(5) 0.0044(6) 0.0061(6)
C5 0.0221(7) 0.0262(7) 0.0264(7) 0.0033(5) 0.0019(5) 0.0041(5)
C6 0.0280(8) 0.0318(8) 0.0359(8) -0.0008(6) -0.0055(6) 0.0062(6)
C7 0.0371(9) 0.0338(8) 0.0311(7) -0.0045(6) -0.0002(7) 0.0080(7)
C8 0.0305(8) 0.0358(8) 0.0394(8) -0.0034(6) 0.0053(7) 0.0094(6)
C9 0.0233(7) 0.0342(8) 0.0351(8) -0.0019(6) 0.0002(6) 0.0068(6)
C10 0.0235(7) 0.0318(8) 0.0285(7) 0.0024(6) 0.0019(6) 0.0061(6)
C11 0.0251(7) 0.0249(7) 0.0246(6) -0.0005(5) -0.0005(6) 0.0038(5)
C12 0.0367(9) 0.0357(8) 0.0327(7) 0.0038(6) 0.0067(7) 0.0148(7)
C13 0.0465(10) 0.0331(8) 0.0411(8) 0.0061(7) 0.0042(7) 0.0178(7)
C14 0.0481(10) 0.0289(8) 0.0293(7) 0.0058(6) -0.0005(7) 0.0069(7)
C15 0.0406(9) 0.0314(8) 0.0262(7) 0.0006(6) 0.0048(6) 0.0067(7)
C16 0.0330(8) 0.0265(7) 0.0277(7) 0.0002(5) 0.0028(6) 0.0081(6)
C17 0.0220(7) 0.0287(7) 0.0255(6) -0.0009(5) 0.0026(5) 0.0055(5)
C18 0.0290(8) 0.0291(7) 0.0297(7) 0.0015(6) 0.0047(6) 0.0043(6)
C19 0.0340(8) 0.0317(8) 0.0357(8) -0.0056(6) 0.0025(7) 0.0002(6)
C20 0.0313(8) 0.0417(9) 0.0294(7) -0.0068(6) -0.0024(6) 0.0033(7)
C21 0.0300(8) 0.0376(8) 0.0270(7) 0.0010(6) 0.0000(6) 0.0104(6)
C22 0.0265(7) 0.0283(7) 0.0295(7) 0.0007(6) 0.0009(6) 0.0049(6)
C23 0.0354(8) 0.0270(7) 0.0256(7) 0.0025(5) 0.0018(6) 0.0025(6)
C24 0.0389(9) 0.0271(7) 0.0276(7) 0.0019(6) 0.0026(6) 0.0042(6)
C25 0.0459(9) 0.0250(7) 0.0281(7) -0.0003(6) 0.0043(7) 0.0020(6)
C26 0.0440(9) 0.0275(7) 0.0242(7) 0.0003(6) -0.0012(6) -0.0041(6)
C27 0.0353(8) 0.0285(7) 0.0280(7) 0.0032(6) -0.0010(6) -0.0011(6)
C28 0.0503(10) 0.0409(9) 0.0324(8) 0.0019(7) 0.0037(7) 0.0182(8)
C29 0.0678(13) 0.0408(10) 0.0342(8) -0.0019(7) 0.0118(8) 0.0146(9)
C30 0.0582(11) 0.0361(9) 0.0266(7) 0.0000(6) -0.0006(7) -0.0034(8)
C31 0.0382(9) 0.0487(10) 0.0344(8) 0.0072(7) -0.0041(7) 0.0045(7)
C32 0.0355(9) 0.0292(8) 0.0306(8) 0.0012(6) 0.0007(7) 0.0048(6)
C33 0.0327(8) 0.0294(7) 0.0257(7) 0.0030(6) -0.0020(6) 0.0017(6)
C34 0.0346(8) 0.0338(8) 0.0351(8) 0.0001(6) 0.0009(7) 0.0038(7)
C35 0.0328(9) 0.0452(10) 0.0396(8) 0.0073(7) 0.0027(7) 0.0025(7)
C36 0.0362(9) 0.0393(9) 0.0419(9) 0.0104(7) -0.0043(7) -0.0066(7)
C37 0.0499(10) 0.0289(8) 0.0414(9) 0.0014(7) -0.0057(8) -0.0011(7)
C38 0.0403(9) 0.0315(8) 0.0343(8) 0.0014(6) 0.0019(7) 0.0021(7)
C39 0.0325(8) 0.0268(7) 0.0248(6) -0.0012(5) 0.0028(6) 0.0057(6)
C40 0.0342(8) 0.0315(8) 0.0294(7) 0.0018(6) 0.0047(6) 0.0069(6)
C41 0.0416(9) 0.0406(9) 0.0270(7) 0.0056(6) 0.0035(7) 0.0150(7)
C42 0.0439(10) 0.0399(9) 0.0332(8) -0.0044(7) -0.0077(7) 0.0164(7)
C43 0.0378(9) 0.0322(8) 0.0459(9) -0.0013(7) -0.0088(7) 0.0038(7)
C44 0.0383(9) 0.0292(8) 0.0365(8) 0.0051(6) -0.0017(7) 0.0027(6)
Li1 0.0290(13) 0.0297(13) 0.0323(12) 0.0051(10) 0.0040(10) 0.0053(10)
Li2 0.0414(15) 0.0285(13) 0.0326(12) 0.0019(10) 0.0004(11) 0.0023(11)
P1 0.02190(18) 0.02405(18) 0.02411(17) 0.00183(13) 0.00101(14) 0.00515(13)
P2 0.0307(2) 0.02539(19) 0.02405(17) 0.00180(14) 0.00116(15) 0.00230(15)

loop_
_atom_type_symbol
_atom_type_description
_atom_type_scat_dispersion_real
_atom_type_scat_dispersion_imag
_atom_type_scat_source
C C 0.0033 0.0016 'International Tables Vol C Tables 4.2.6.8 and 6.1.1.4'
H H 0.0000 0.0000 'International Tables Vol C Tables 4.2.6.8 and 6.1.1.4'
Li Li -0.0003 0.0001 'International Tables Vol C Tables 4.2.6.8 and 6.1.1.4'
P P 0.1023 0.0942 'International Tables Vol C Tables 4.2.6.8 and 6.1.1.4'

loop_
_geom_angle_atom_site_label_1
_geom_angle_atom_site_label_2
_geom_angle_atom_site_label_3
_geom_angle
_geom_angle_site_symmetry_1
_geom_angle_site_symmetry_3
C2 C1 C5 107.56(12) . .
C2 C1 P1 121.17(11) . .
C5 C1 P1 129.74(10) . .
C2 C1 Li1 73.48(10) . .
C5 C1 Li1 71.51(10) . .
P1 C1 Li1 131.50(10) . .
C3 C2 C1 107.69(12) . .
C3 C2 C6 125.38(13) . .
C1 C2 C6 126.71(13) . .
C3 C2 Li1 71.66(10) . .
C1 C2 Li1 68.81(10) . .
C6 C2 Li1 129.11(11) . .
C2 C3 C4 108.62(12) . .
C2 C3 C7 126.34(13) . .
C4 C3 C7 125.01(13) . .
C2 C3 Li1 72.20(10) . .
C4 C3 Li1 69.85(10) . .
C7 C3 Li1 125.64(12) . .
C5 C4 C3 108.97(12) . .
C5 C4 C8 126.62(13) . .
C3 C4 C8 124.41(13) . .
C5 C4 Li1 71.55(10) . .
C3 C4 Li1 72.96(10) . .
C8 C4 Li1 120.92(12) . .
C4 C5 C1 107.08(12) . .
C4 C5 C9 124.69(13) . .
C1 C5 C9 128.22(12) . .
C4 C5 Li1 71.39(10) . .
C1 C5 Li1 70.28(10) . .
C9 C5 Li1 124.34(12) . .
C2 C6 H6A 109.5 . .
C2 C6 H6B 109.5 . .
H6A C6 H6B 109.5 . .
C2 C6 H6C 109.5 . .
H6A C6 H6C 109.5 . .
H6B C6 H6C 109.5 . .
C3 C7 H7A 109.5 . .
C3 C7 H7B 109.5 . .
H7A C7 H7B 109.5 . .
C3 C7 H7C 109.5 . .
H7A C7 H7C 109.5 . .
H7B C7 H7C 109.5 . .
C4 C8 H8A 109.5 . .
C4 C8 H8B 109.5 . .
H8A C8 H8B 109.5 . .
C4 C8 H8C 109.5 . .
H8A C8 H8C 109.5 . .
H8B C8 H8C 109.5 . .
C5 C9 H9A 109.5 . .
C5 C9 H9B 109.5 . .
H9A C9 H9B 109.5 . .
C5 C9 H9C 109.5 . .
H9A C9 H9C 109.5 . .
H9B C9 H9C 109.5 . .
P1 C10 Li1 113.96(11) 2_556 .
P1 C10 H10B 108.2(10) 2_556 .
Li1 C10 H10B 104.6(10) . .
P1 C10 H10A 110.4(12) 2_556 .
Li1 C10 H10A 105.9(12) . .
H10B C10 H10A 113.8(16) . .
C12 C11 C16 119.05(13) . .
C12 C11 P1 120.23(11) . .
C16 C11 P1 120.71(11) . .
C11 C12 C13 120.70(14) . .
C11 C12 H12 119.7 . .
C13 C12 H12 119.7 . .
C14 C13 C12 119.67(15) . .
C14 C13 H13 120.2 . .
C12 C13 H13 120.2 . .
C15 C14 C13 120.25(14) . .
C15 C14 H14 119.9 . .
C13 C14 H14 119.9 . .
C14 C15 C16 120.27(14) . .
C14 C15 H15 119.9 . .
C16 C15 H15 119.9 . .
C15 C16 C11 120.06(14) . .
C15 C16 H16 120.0 . .
C11 C16 H16 120.0 . .
C18 C17 C22 118.99(13) . .
C18 C17 P1 122.76(11) . .
C22 C17 P1 118.13(11) . .
C17 C18 C19 119.98(14) . .
C17 C18 H18 120.0 . .
C19 C18 H18 120.0 . .
C20 C19 C18 120.47(14) . .
C20 C19 H19 119.8 . .
C18 C19 H19 119.8 . .
C19 C20 C21 119.96(14) . .
C19 C20 H20 120.0 . .
C21 C20 H20 120.0 . .
C22 C21 C20 119.71(14) . .
C22 C21 H21 120.1 . .
C20 C21 H21 120.1 . .
C21 C22 C17 120.89(14) . .
C21 C22 H22 119.6 . .
C17 C22 H22 119.6 . .
C24 C23 C27 108.16(12) . .
C24 C23 P2 129.43(11) . .
C27 C23 P2 122.01(12) . .
C24 C23 Li2 71.55(11) . .
C27 C23 Li2 73.02(11) . .
P2 C23 Li2 126.85(10) . .
C25 C24 C23 106.90(14) . .
C25 C24 C28 124.66(15) . .
C23 C24 C28 128.43(13) . .
C25 C24 Li2 70.76(11) . .
C23 C24 Li2 70.29(11) . .
C28 C24 Li2 124.42(13) . .
C24 C25 C26 108.79(14) . .
C24 C25 C29 126.50(16) . .
C26 C25 C29 124.70(14) . .
C24 C25 Li2 71.91(11) . .
C26 C25 Li2 71.99(11) . .
C29 C25 Li2 122.17(13) . .
C27 C26 C25 109.24(13) . .
C27 C26 C30 126.79(16) . .
C25 C26 C30 123.97(15) . .
C27 C26 Li2 72.90(11) . .
C25 C26 Li2 70.48(11) . .
C30 C26 Li2 122.40(12) . .
C26 C27 C23 106.83(14) . .
C26 C27 C31 125.84(14) . .
C23 C27 C31 127.10(14) . .
C26 C27 Li2 70.47(11) . .
C23 C27 Li2 69.03(11) . .
C31 C27 Li2 129.64(13) . .
C24 C28 H28A 109.5 . .
C24 C28 H28B 109.5 . .
H28A C28 H28B 109.5 . .
C24 C28 H28C 109.5 . .
H28A C28 H28C 109.5 . .
H28B C28 H28C 109.5 . .
C25 C29 H29A 109.5 . .
C25 C29 H29B 109.5 . .
H29A C29 H29B 109.5 . .
C25 C29 H29C 109.5 . .
H29A C29 H29C 109.5 . .
H29B C29 H29C 109.5 . .
C26 C30 H30A 109.5 . .
C26 C30 H30B 109.5 . .
H30A C30 H30B 109.5 . .
C26 C30 H30C 109.5 . .
H30A C30 H30C 109.5 . .
H30B C30 H30C 109.5 . .
C27 C31 H31A 109.5 . .
C27 C31 H31B 109.5 . .
H31A C31 H31B 109.5 . .
C27 C31 H31C 109.5 . .
H31A C31 H31C 109.5 . .
H31B C31 H31C 109.5 . .
P2 C32 Li2 116.01(12) 2_665 .
P2 C32 H32B 110.7(11) 2_665 .
Li2 C32 H32B 104.6(11) . .
P2 C32 H32A 111.0(11) 2_665 .
Li2 C32 H32A 106.0(11) . .
H32B C32 H32A 108.1(16) . .
C38 C33 C34 119.00(14) . .
C38 C33 P2 121.00(12) . .
C34 C33 P2 119.99(11) . .
C35 C34 C33 120.48(15) . .
C35 C34 H34 119.8 . .
C33 C34 H34 119.8 . .
C36 C35 C34 119.94(16) . .
C36 C35 H35 120.0 . .
C34 C35 H35 120.0 . .
C37 C36 C35 120.09(15) . .
C37 C36 H36 120.0 . .
C35 C36 H36 120.0 . .
C36 C37 C38 120.37(16) . .
C36 C37 H37 119.8 . .
C38 C37 H37 119.8 . .
C33 C38 C37 120.11(16) . .
C33 C38 H38 119.9 . .
C37 C38 H38 119.9 . .
C44 C39 C40 118.42(14) . .
C44 C39 P2 119.08(11) . .
C40 C39 P2 122.29(11) . .
C41 C40 C39 120.26(14) . .
C41 C40 H40 119.9 . .
C39 C40 H40 119.9 . .
C42 C41 C40 120.62(15) . .
C42 C41 H41 119.7 . .
C40 C41 H41 119.7 . .
C41 C42 C43 119.57(15) . .
C41 C42 H42 120.2 . .
C43 C42 H42 120.2 . .
C44 C43 C42 120.11(15) . .
C44 C43 H43 119.9 . .
C42 C43 H43 119.9 . .
C43 C44 C39 120.99(14) . .
C43 C44 H44 119.5 . .
C39 C44 H44 119.5 . .
C10 Li1 C1 156.61(14) . .
C10 Li1 C4 134.99(14) . .
C1 Li1 C4 62.66(8) . .
C10 Li1 C5 142.36(14) . .
C1 Li1 C5 38.21(7) . .
C4 Li1 C5 37.06(6) . .
C10 Li1 C3 141.15(14) . .
C1 Li1 C3 62.06(8) . .
C4 Li1 C3 37.18(6) . .
C5 Li1 C3 62.10(8) . .
C10 Li1 C2 154.93(14) . .
C1 Li1 C2 37.71(6) . .
C4 Li1 C2 61.70(8) . .
C5 Li1 C2 62.71(8) . .
C3 Li1 C2 36.14(6) . .
C32 Li2 C23 162.13(14) . .
C32 Li2 C25 131.60(15) . .
C23 Li2 C25 62.88(9) . .
C32 Li2 C24 144.40(16) . .
C23 Li2 C24 38.16(7) . .
C25 Li2 C24 37.33(7) . .
C32 Li2 C26 135.07(14) . .
C23 Li2 C26 62.47(9) . .
C25 Li2 C26 37.53(7) . .
C24 Li2 C26 62.63(9) . .
C32 Li2 C27 151.72(16) . .
C23 Li2 C27 37.95(7) . .
C25 Li2 C27 62.37(9) . .
C24 Li2 C27 63.20(9) . .
C26 Li2 C27 36.63(7) . .
C32 Li2 Li2 87.14(11) . 2_665
C23 Li2 Li2 77.58(10) . 2_665
C25 Li2 Li2 140.45(15) . 2_665
C24 Li2 Li2 107.75(12) . 2_665
C26 Li2 Li2 123.20(15) . 2_665
C27 Li2 Li2 87.31(12) . 2_665
C10 P1 C1 114.77(7) 2_556 .
C10 P1 C17 104.67(7) 2_556 .
C1 P1 C17 111.19(7) . .
C10 P1 C11 116.04(7) 2_556 .
C1 P1 C11 104.90(6) . .
C17 P1 C11 104.94(6) . .
C32 P2 C23 112.95(7) 2_665 .
C32 P2 C39 105.77(7) 2_665 .
C23 P2 C39 111.96(7) . .
C32 P2 C33 115.67(8) 2_665 .
C23 P2 C33 106.01(7) . .
C39 P2 C33 104.26(7) . .

loop_
_geom_bond_atom_site_label_1
_geom_bond_atom_site_label_2
_geom_bond_distance
_geom_bond_site_symmetry_2
C1 C2 1.4391(19) .
C1 C5 1.441(2) .
C1 P1 1.7617(14) .
C1 Li1 2.194(3) .
C2 C3 1.397(2) .
C2 C6 1.507(2) .
C2 Li1 2.255(3) .
C3 C4 1.421(2) .
C3 C7 1.5034(19) .
C3 Li1 2.248(3) .
C4 C5 1.4041(19) .
C4 C8 1.507(2) .
C4 Li1 2.208(3) .
C5 C9 1.502(2) .
C5 Li1 2.210(3) .
C6 H6A 0.9800 .
C6 H6B 0.9800 .
C6 H6C 0.9800 .
C7 H7A 0.9800 .
C7 H7B 0.9800 .
C7 H7C 0.9800 .
C8 H8A 0.9800 .
C8 H8B 0.9800 .
C8 H8C 0.9800 .
C9 H9A 0.9800 .
C9 H9B 0.9800 .
C9 H9C 0.9800 .
C10 P1 1.7237(15) 2_556
C10 Li1 2.112(3) .
C10 H10B 0.986(18) .
C10 H10A 0.93(2) .
C11 C12 1.388(2) .
C11 C16 1.3947(19) .
C11 P1 1.8251(14) .
C12 C13 1.389(2) .
C12 H12 0.9500 .
C13 C14 1.380(2) .
C13 H13 0.9500 .
C14 C15 1.380(2) .
C14 H14 0.9500 .
C15 C16 1.386(2) .
C15 H15 0.9500 .
C16 H16 0.9500 .
C17 C18 1.388(2) .
C17 C22 1.394(2) .
C17 P1 1.8091(14) .
C18 C19 1.390(2) .
C18 H18 0.9500 .
C19 C20 1.378(2) .
C19 H19 0.9500 .
C20 C21 1.386(2) .
C20 H20 0.9500 .
C21 C22 1.380(2) .
C21 H21 0.9500 .
C22 H22 0.9500 .
C23 C24 1.436(2) .
C23 C27 1.441(2) .
C23 P2 1.7684(14) .
C23 Li2 2.188(3) .
C24 C25 1.406(2) .
C24 C28 1.496(2) .
C24 Li2 2.205(3) .
C25 C26 1.415(2) .
C25 C29 1.500(2) .
C25 Li2 2.190(3) .
C26 C27 1.399(2) .
C26 C30 1.508(2) .
C26 Li2 2.209(3) .
C27 C31 1.507(2) .
C27 Li2 2.241(3) .
C28 H28A 0.9800 .
C28 H28B 0.9800 .
C28 H28C 0.9800 .
C29 H29A 0.9800 .
C29 H29B 0.9800 .
C29 H29C 0.9800 .
C30 H30A 0.9800 .
C30 H30B 0.9800 .
C30 H30C 0.9800 .
C31 H31A 0.9800 .
C31 H31B 0.9800 .
C31 H31C 0.9800 .
C32 P2 1.7258(16) 2_665
C32 Li2 2.090(3) .
C32 H32B 0.945(19) .
C32 H32A 0.954(19) .
C33 C38 1.385(2) .
C33 C34 1.396(2) .
C33 P2 1.8202(15) .
C34 C35 1.381(2) .
C34 H34 0.9500 .
C35 C36 1.379(2) .
C35 H35 0.9500 .
C36 C37 1.375(3) .
C36 H36 0.9500 .
C37 C38 1.388(2) .
C37 H37 0.9500 .
C38 H38 0.9500 .
C39 C44 1.393(2) .
C39 C40 1.398(2) .
C39 P2 1.8185(15) .
C40 C41 1.389(2) .
C40 H40 0.9500 .
C41 C42 1.378(2) .
C41 H41 0.9500 .
C42 C43 1.388(2) .
C42 H42 0.9500 .
C43 C44 1.381(2) .
C43 H43 0.9500 .
C44 H44 0.9500 .
Li2 Li2 3.467(5) 2_665
P1 C10 1.7237(15) 2_556
P2 C32 1.7258(16) 2_665

loop_
_geom_torsion_atom_site_label_1
_geom_torsion_atom_site_label_2
_geom_torsion_atom_site_label_3
_geom_torsion_atom_site_label_4
_geom_torsion
_geom_torsion_site_symmetry_1
_geom_torsion_site_symmetry_4
C5 C1 C2 C3 2.39(15) . .
P1 C1 C2 C3 169.63(10) . .
Li1 C1 C2 C3 -61.45(12) . .
C5 C1 C2 C6 -172.46(13) . .
P1 C1 C2 C6 -5.22(19) . .
Li1 C1 C2 C6 123.70(15) . .
C5 C1 C2 Li1 63.84(11) . .
P1 C1 C2 Li1 -128.92(12) . .
C1 C2 C3 C4 -1.03(15) . .
C6 C2 C3 C4 173.90(13) . .
Li1 C2 C3 C4 -60.67(12) . .
C1 C2 C3 C7 -178.80(13) . .
C6 C2 C3 C7 -3.9(2) . .
Li1 C2 C3 C7 121.57(16) . .
C1 C2 C3 Li1 59.64(11) . .
C6 C2 C3 Li1 -125.43(15) . .
C2 C3 C4 C5 -0.76(16) . .
C7 C3 C4 C5 177.04(13) . .
Li1 C3 C4 C5 -62.91(12) . .
C2 C3 C4 C8 178.35(13) . .
C7 C3 C4 C8 -3.9(2) . .
Li1 C3 C4 C8 116.20(15) . .
C2 C3 C4 Li1 62.15(12) . .
C7 C3 C4 Li1 -120.05(15) . .
C3 C4 C5 C1 2.23(15) . .
C8 C4 C5 C1 -176.85(13) . .
Li1 C4 C5 C1 -61.58(11) . .
C3 C4 C5 C9 -176.79(13) . .
C8 C4 C5 C9 4.1(2) . .
Li1 C4 C5 C9 119.40(15) . .
C3 C4 C5 Li1 63.81(12) . .
C8 C4 C5 Li1 -115.27(16) . .
C2 C1 C5 C4 -2.84(15) . .
P1 C1 C5 C4 -168.61(11) . .
Li1 C1 C5 C4 62.30(11) . .
C2 C1 C5 C9 176.14(13) . .
P1 C1 C5 C9 10.4(2) . .
Li1 C1 C5 C9 -118.72(16) . .
C2 C1 C5 Li1 -65.14(11) . .
P1 C1 C5 Li1 129.09(14) . .
C16 C11 C12 C13 -0.6(2) . .
P1 C11 C12 C13 -179.64(12) . .
C11 C12 C13 C14 0.4(3) . .
C12 C13 C14 C15 0.0(2) . .
C13 C14 C15 C16 0.0(2) . .
C14 C15 C16 C11 -0.2(2) . .
C12 C11 C16 C15 0.6(2) . .
P1 C11 C16 C15 179.57(11) . .
C22 C17 C18 C19 -1.0(2) . .
P1 C17 C18 C19 174.95(12) . .
C17 C18 C19 C20 0.6(2) . .
C18 C19 C20 C21 0.2(2) . .
C19 C20 C21 C22 -0.7(2) . .
C20 C21 C22 C17 0.3(2) . .
C18 C17 C22 C21 0.5(2) . .
P1 C17 C22 C21 -175.61(11) . .
C27 C23 C24 C25 2.65(16) . .
P2 C23 C24 C25 175.36(12) . .
Li2 C23 C24 C25 -61.66(12) . .
C27 C23 C24 C28 -176.85(15) . .
P2 C23 C24 C28 -4.1(2) . .
Li2 C23 C24 C28 118.84(18) . .
C27 C23 C24 Li2 64.31(12) . .
P2 C23 C24 Li2 -122.98(14) . .
C23 C24 C25 C26 -1.60(16) . .
C28 C24 C25 C26 177.93(14) . .
Li2 C24 C25 C26 -62.95(13) . .
C23 C24 C25 C29 178.42(15) . .
C28 C24 C25 C29 -2.1(3) . .
Li2 C24 C25 C29 117.07(18) . .
C23 C24 C25 Li2 61.35(13) . .
C28 C24 C25 Li2 -119.12(17) . .
C24 C25 C26 C27 -0.08(17) . .
C29 C25 C26 C27 179.90(14) . .
Li2 C25 C26 C27 -62.98(12) . .
C24 C25 C26 C30 179.43(13) . .
C29 C25 C26 C30 -0.6(2) . .
Li2 C25 C26 C30 116.53(16) . .
C24 C25 C26 Li2 62.90(12) . .
C29 C25 C26 Li2 -117.12(17) . .
C25 C26 C27 C23 1.72(17) . .
C30 C26 C27 C23 -177.77(14) . .
Li2 C26 C27 C23 -59.74(12) . .
C25 C26 C27 C31 -173.17(14) . .
C30 C26 C27 C31 7.3(2) . .
Li2 C26 C27 C31 125.37(16) . .
C25 C26 C27 Li2 61.46(13) . .
C30 C26 C27 Li2 -118.03(17) . .
C24 C23 C27 C26 -2.70(16) . .
P2 C23 C27 C26 -176.07(10) . .
Li2 C23 C27 C26 60.66(12) . .
C24 C23 C27 C31 172.11(14) . .
P2 C23 C27 C31 -1.3(2) . .
Li2 C23 C27 C31 -124.53(17) . .
C24 C23 C27 Li2 -63.36(12) . .
P2 C23 C27 Li2 123.27(13) . .
C38 C33 C34 C35 -0.5(2) . .
P2 C33 C34 C35 178.49(12) . .
C33 C34 C35 C36 -0.1(2) . .
C34 C35 C36 C37 1.0(3) . .
C35 C36 C37 C38 -1.3(3) . .
C34 C33 C38 C37 0.2(2) . .
P2 C33 C38 C37 -178.82(12) . .
C36 C37 C38 C33 0.7(3) . .
C44 C39 C40 C41 1.1(2) . .
P2 C39 C40 C41 -173.57(11) . .
C39 C40 C41 C42 -0.1(2) . .
C40 C41 C42 C43 -1.2(2) . .
C41 C42 C43 C44 1.5(3) . .
C42 C43 C44 C39 -0.4(3) . .
C40 C39 C44 C43 -0.9(2) . .
P2 C39 C44 C43 174.01(13) . .
P1 C10 Li1 C1 66.2(4) 2_556 .
P1 C10 Li1 C4 -161.28(15) 2_556 .
P1 C10 Li1 C5 142.17(19) 2_556 .
P1 C10 Li1 C3 -105.0(2) 2_556 .
P1 C10 Li1 C2 -37.6(4) 2_556 .
C2 C1 Li1 C10 -137.7(4) . .
C5 C1 Li1 C10 106.7(4) . .
P1 C1 Li1 C10 -20.4(4) . .
C2 C1 Li1 C4 78.24(9) . .
C5 C1 Li1 C4 -37.30(8) . .
P1 C1 Li1 C4 -164.48(12) . .
C2 C1 Li1 C5 115.54(12) . .
P1 C1 Li1 C5 -127.18(15) . .
C2 C1 Li1 C3 36.06(8) . .
C5 C1 Li1 C3 -79.48(9) . .
P1 C1 Li1 C3 153.34(12) . .
C5 C1 Li1 C2 -115.54(12) . .
P1 C1 Li1 C2 117.28(15) . .
C5 C4 Li1 C10 -122.3(2) . .
C3 C4 Li1 C10 120.3(2) . .
C8 C4 Li1 C10 -0.1(3) . .
C5 C4 Li1 C1 38.45(9) . .
C3 C4 Li1 C1 -78.98(10) . .
C8 C4 Li1 C1 160.66(13) . .
C3 C4 Li1 C5 -117.43(13) . .
C8 C4 Li1 C5 122.21(16) . .
C5 C4 Li1 C3 117.43(13) . .
C8 C4 Li1 C3 -120.36(15) . .
C5 C4 Li1 C2 81.31(10) . .
C3 C4 Li1 C2 -36.12(8) . .
C8 C4 Li1 C2 -156.48(13) . .
C4 C5 Li1 C10 101.8(2) . .
C1 C5 Li1 C10 -141.5(2) . .
C9 C5 Li1 C10 -18.0(3) . .
C4 C5 Li1 C1 -116.74(12) . .
C9 C5 Li1 C1 123.44(15) . .
C1 C5 Li1 C4 116.74(12) . .
C9 C5 Li1 C4 -119.82(16) . .
C4 C5 Li1 C3 -37.37(9) . .
C1 C5 Li1 C3 79.37(9) . .
C9 C5 Li1 C3 -157.19(14) . .
C4 C5 Li1 C2 -78.34(10) . .
C1 C5 Li1 C2 38.39(8) . .
C9 C5 Li1 C2 161.84(13) . .
C2 C3 Li1 C10 138.4(2) . .
C4 C3 Li1 C10 -103.2(2) . .
C7 C3 Li1 C10 16.1(3) . .
C2 C3 Li1 C1 -37.62(8) . .
C4 C3 Li1 C1 80.73(10) . .
C7 C3 Li1 C1 -160.01(14) . .
C2 C3 Li1 C4 -118.35(12) . .
C7 C3 Li1 C4 119.26(17) . .
C2 C3 Li1 C5 -81.10(10) . .
C4 C3 Li1 C5 37.25(8) . .
C7 C3 Li1 C5 156.51(14) . .
C4 C3 Li1 C2 118.35(12) . .
C7 C3 Li1 C2 -122.38(17) . .
C3 C2 Li1 C10 -100.9(3) . .
C1 C2 Li1 C10 140.9(3) . .
C6 C2 Li1 C10 20.2(4) . .
C3 C2 Li1 C1 118.16(12) . .
C6 C2 Li1 C1 -120.73(17) . .
C3 C2 Li1 C4 37.16(8) . .
C1 C2 Li1 C4 -81.00(10) . .
C6 C2 Li1 C4 158.27(14) . .
C3 C2 Li1 C5 79.26(10) . .
C1 C2 Li1 C5 -38.90(8) . .
C6 C2 Li1 C5 -159.63(14) . .
C1 C2 Li1 C3 -118.16(12) . .
C6 C2 Li1 C3 121.11(16) . .
P2 C32 Li2 C23 -64.2(6) 2_665 .
P2 C32 Li2 C25 155.73(15) 2_665 .
P2 C32 Li2 C24 -150.2(2) 2_665 .
P2 C32 Li2 C26 103.4(2) 2_665 .
P2 C32 Li2 C27 45.8(3) 2_665 .
P2 C32 Li2 Li2 -33.14(14) 2_665 2_665
C24 C23 Li2 C32 -109.9(5) . .
C27 C23 Li2 C32 133.6(5) . .
P2 C23 Li2 C32 16.0(6) . .
C24 C23 Li2 C25 37.42(9) . .
C27 C23 Li2 C25 -79.02(10) . .
P2 C23 Li2 C25 163.35(13) . .
C27 C23 Li2 C24 -116.45(13) . .
P2 C23 Li2 C24 125.93(15) . .
C24 C23 Li2 C26 79.88(10) . .
C27 C23 Li2 C26 -36.56(9) . .
P2 C23 Li2 C26 -154.19(13) . .
C24 C23 Li2 C27 116.45(13) . .
P2 C23 Li2 C27 -117.63(15) . .
C24 C23 Li2 Li2 -141.78(13) . 2_665
C27 C23 Li2 Li2 101.78(12) . 2_665
P2 C23 Li2 Li2 -15.85(16) . 2_665
C24 C25 Li2 C32 129.0(2) . .
C26 C25 Li2 C32 -113.5(2) . .
C29 C25 Li2 C32 6.7(3) . .
C24 C25 Li2 C23 -38.25(10) . .
C26 C25 Li2 C23 79.30(11) . .
C29 C25 Li2 C23 -160.52(15) . .
C26 C25 Li2 C24 117.55(14) . .
C29 C25 Li2 C24 -122.27(18) . .
C24 C25 Li2 C26 -117.55(14) . .
C29 C25 Li2 C26 120.18(17) . .
C24 C25 Li2 C27 -81.21(11) . .
C26 C25 Li2 C27 36.35(9) . .
C29 C25 Li2 C27 156.53(15) . .
C24 C25 Li2 Li2 -37.0(2) . 2_665
C26 C25 Li2 Li2 80.5(3) . 2_665
C29 C25 Li2 Li2 -159.3(2) . 2_665
C25 C24 Li2 C32 -92.8(2) . .
C23 C24 Li2 C32 150.3(2) . .
C28 C24 Li2 C32 26.6(3) . .
C25 C24 Li2 C23 116.88(14) . .
C28 C24 Li2 C23 -123.71(16) . .
C23 C24 Li2 C25 -116.88(14) . .
C28 C24 Li2 C25 119.41(17) . .
C25 C24 Li2 C26 37.46(10) . .
C23 C24 Li2 C26 -79.42(11) . .
C28 C24 Li2 C26 156.87(14) . .
C25 C24 Li2 C27 78.79(11) . .
C23 C24 Li2 C27 -38.09(9) . .
C28 C24 Li2 C27 -161.80(14) . .
C25 C24 Li2 Li2 156.26(17) . 2_665
C23 C24 Li2 Li2 39.38(13) . 2_665
C28 C24 Li2 Li2 -84.33(19) . 2_665
C27 C26 Li2 C32 -137.9(2) . .
C25 C26 Li2 C32 103.8(2) . .
C30 C26 Li2 C32 -14.7(3) . .
C27 C26 Li2 C23 37.88(9) . .
C25 C26 Li2 C23 -80.48(10) . .
C30 C26 Li2 C23 161.03(17) . .
C27 C26 Li2 C25 118.36(13) . .
C30 C26 Li2 C25 -118.49(18) . .
C27 C26 Li2 C24 81.10(10) . .
C25 C26 Li2 C24 -37.26(9) . .
C30 C26 Li2 C24 -155.75(16) . .
C25 C26 Li2 C27 -118.36(13) . .
C30 C26 Li2 C27 123.15(19) . .
C27 C26 Li2 Li2 -13.00(16) . 2_665
C25 C26 Li2 Li2 -131.36(18) . 2_665
C30 C26 Li2 Li2 110.15(19) . 2_665
C26 C27 Li2 C32 90.3(3) . .
C23 C27 Li2 C32 -152.0(3) . .
C31 C27 Li2 C32 -30.6(4) . .
C26 C27 Li2 C23 -117.71(14) . .
C31 C27 Li2 C23 121.43(18) . .
C26 C27 Li2 C25 -37.24(9) . .
C23 C27 Li2 C25 80.47(10) . .
C31 C27 Li2 C25 -158.10(15) . .
C26 C27 Li2 C24 -79.41(11) . .
C23 C27 Li2 C24 38.30(9) . .
C31 C27 Li2 C24 159.73(15) . .
C23 C27 Li2 C26 117.71(14) . .
C31 C27 Li2 C26 -120.86(18) . .
C26 C27 Li2 Li2 169.14(14) . 2_665
C23 C27 Li2 Li2 -73.16(11) . 2_665
C31 C27 Li2 Li2 48.28(18) . 2_665
C2 C1 P1 C10 53.08(13) . 2_556
C5 C1 P1 C10 -142.82(13) . 2_556
Li1 C1 P1 C10 -42.16(15) . 2_556
C2 C1 P1 C17 171.63(11) . .
C5 C1 P1 C17 -24.27(15) . .
Li1 C1 P1 C17 76.39(14) . .
C2 C1 P1 C11 -75.47(12) . .
C5 C1 P1 C11 88.64(13) . .
Li1 C1 P1 C11 -170.71(13) . .
C18 C17 P1 C10 -116.42(13) . 2_556
C22 C17 P1 C10 59.54(13) . 2_556
C18 C17 P1 C1 119.12(12) . .
C22 C17 P1 C1 -64.92(13) . .
C18 C17 P1 C11 6.23(14) . .
C22 C17 P1 C11 -177.81(11) . .
C12 C11 P1 C10 30.23(15) . 2_556
C16 C11 P1 C10 -148.75(12) . 2_556
C12 C11 P1 C1 158.01(12) . .
C16 C11 P1 C1 -20.97(13) . .
C12 C11 P1 C17 -84.73(13) . .
C16 C11 P1 C17 96.29(12) . .
C24 C23 P2 C32 139.87(14) . 2_665
C27 C23 P2 C32 -48.31(15) . 2_665
Li2 C23 P2 C32 43.87(16) . 2_665
C24 C23 P2 C39 20.59(16) . .
C27 C23 P2 C39 -167.58(11) . .
Li2 C23 P2 C39 -75.40(14) . .
C24 C23 P2 C33 -92.48(15) . .
C27 C23 P2 C33 79.34(13) . .
Li2 C23 P2 C33 171.52(13) . .
C44 C39 P2 C32 -51.84(14) . 2_665
C40 C39 P2 C32 122.83(13) . 2_665
C44 C39 P2 C23 71.58(14) . .
C40 C39 P2 C23 -113.75(13) . .
C44 C39 P2 C33 -174.27(12) . .
C40 C39 P2 C33 0.40(14) . .
C38 C33 P2 C32 153.05(13) . 2_665
C34 C33 P2 C32 -25.92(15) . 2_665
C38 C33 P2 C23 27.05(15) . .
C34 C33 P2 C23 -151.92(12) . .
C38 C33 P2 C39 -91.27(13) . .
C34 C33 P2 C39 89.76(13) . .
